data_2243482
loop_
_publ_author_name
'Paulus, Georgiana'
'Kwong, Huey Chong'
'Crouse, Karen A.'
'Tiekink, Edward R. T.'

_publ_section_title
;
 2-[(1<i>E</i>)-[(<i>Z</i>)-2-({[(1<i>Z</i>)-[(<i>E</i>)-2-[(2-Hydroxyphenyl)methylidene]hydrazin-1-ylidene]({[(4-methylphenyl)methyl]sulfanyl})methyl]disulfanyl}({[(4-methylphenyl)methyl]sulfanyl})methylidene)hydrazin-1-ylidene]methyl]phenol:
 crystal structure, Hirshfeld surface analysis and computational study
;
_journal_coeditor_code HB7929
_journal_issue 8
_journal_name_full 'Acta Crystallographica Section E'
_journal_page_first 1245
_journal_page_last 1250
_journal_paper_doi 10.1107/S2056989020008762
_journal_volume 76
_journal_year 2020
_chemical_formula_iupac 'C32 H30 N4 O2 S4'
_chemical_formula_moiety 'C32 H30 N4 O2 S4'
_chemical_formula_sum 'C32 H30 N4 O2 S4'
_chemical_formula_weight 630.84
_chemical_name_systematic
2-[(1<i>E</i>)-[(<i>Z</i>)-2-({[(1<i>Z</i>)-[(<i>E</i>)-2-[(2-Hydroxyphenyl)methylidene]hydrazin-1-ylidene]({[(4-methylphenyl)methyl]sulfanyl})methyl]disulfanyl}({[(4-methylphenyl)methyl]sulfanyl})methylidene)hydrazin-1-ylidene]methyl]phenol
_space_group_crystal_system orthorhombic
_space_group_IT_number 60
_space_group_name_Hall '-P 2n 2ab'
_space_group_name_H-M_alt 'P b c n'
_atom_sites_solution_hydrogens mixed
_atom_sites_solution_primary dual
_atom_sites_solution_secondary difmap
_audit_creation_method SHELXL-2018/3
_cell_angle_alpha 90
_cell_angle_beta 90
_cell_angle_gamma 90
_cell_formula_units_Z 4
_cell_length_a 15.4653(4)
_cell_length_b 7.9639(2)
_cell_length_c 24.8116(7)
_cell_measurement_reflns_used 4566
_cell_measurement_temperature 100(2)
_cell_measurement_theta_max 71.1296
_cell_measurement_theta_min 3.3646
_cell_volume 3055.90(14)
_computing_cell_refinement
;
CrysAlisPro (Agilent, 2012)
;
_computing_data_collection
;
CrysAlisPro (Agilent, 2012)
;
_computing_data_reduction
;
CrysAlisPro (Agilent, 2012)
;
_computing_molecular_graphics
;
ORTEP-3 for Windows (Farrugia, 2012) and DIAMOND (Brandenburg,
2006)
;
_computing_publication_material
;
publCIF (Westrip, 2010)
;
_computing_structure_refinement
;
<i>SHELXL2018/3</i> (Sheldrick, 2015<i>b</i>)
;
_computing_structure_solution
;
<i>SHELXT2014/4</i> (Sheldrick, 2015<i>a</i>)
;
_diffrn_ambient_temperature 100(2)
_diffrn_detector_area_resol_mean 16.1952
_diffrn_measured_fraction_theta_full 0.999
_diffrn_measured_fraction_theta_max 0.989
_diffrn_measurement_device_type 'Agilent Xcalibur, Eos, Gemini'
_diffrn_measurement_method '\w scans'
_diffrn_radiation_monochromator graphite
_diffrn_radiation_source 'Enhance (Cu) X-ray Source'
_diffrn_radiation_type CuK\a
_diffrn_radiation_wavelength 1.54178
_diffrn_reflns_av_R_equivalents 0.0218
_diffrn_reflns_av_unetI/netI 0.0206
_diffrn_reflns_limit_h_max 18
_diffrn_reflns_limit_h_min -18
_diffrn_reflns_limit_k_max 9
_diffrn_reflns_limit_k_min -7
_diffrn_reflns_limit_l_max 30
_diffrn_reflns_limit_l_min -29
_diffrn_reflns_number 10206
_diffrn_reflns_theta_full 67.679
_diffrn_reflns_theta_max 71.261
_diffrn_reflns_theta_min 3.563
_exptl_absorpt_coefficient_mu 3.151
_exptl_absorpt_correction_T_max 1.00000
_exptl_absorpt_correction_T_min 0.81916
_exptl_absorpt_correction_type multi-scan
_exptl_absorpt_process_details
;
(CrysAlisPro; Agilent, 2012)
;
_exptl_crystal_colour yellow
_exptl_crystal_density_diffrn 1.371
_exptl_crystal_description plate
_exptl_crystal_F_000 1320
_exptl_crystal_size_max 0.272
_exptl_crystal_size_mid 0.135
_exptl_crystal_size_min 0.070
_refine_diff_density_max 0.450
_refine_diff_density_min -0.198
_refine_ls_extinction_method none
_refine_ls_goodness_of_fit_ref 1.039
_refine_ls_hydrogen_treatment mixed
_refine_ls_matrix_type full
_refine_ls_number_parameters 194
_refine_ls_number_reflns 2933
_refine_ls_number_restraints 1
_refine_ls_restrained_S_all 1.039
_refine_ls_R_factor_all 0.0413
_refine_ls_R_factor_gt 0.0377
_refine_ls_shift/su_max 0.001
_refine_ls_shift/su_mean 0.000
_refine_ls_structure_factor_coef Fsqd
_refine_ls_weighting_details 'w=1/[\s^2^(Fo^2^)+(0.0662P)^2^+1.2702P] where P=(Fo^2^+2Fc^2^)/3'
_refine_ls_weighting_scheme calc
_refine_ls_wR_factor_gt 0.0989
_refine_ls_wR_factor_ref 0.1022
_reflns_number_gt 2637
_reflns_number_total 2933
_reflns_threshold_expression 'I > 2\s(I)'
_cod_data_source_file hb7929sup1.cif
_cod_data_source_block I
_cod_database_code 2243482
_shelx_space_group_comment
;
The symmetry employed for this shelxl refinement is uniquely defined
by the following loop, which should always be used as a source of
symmetry information in preference to the above space-group names.
They are only intended as comments.
;
_shelx_estimated_absorpt_t_min 0.481
_shelx_estimated_absorpt_t_max 0.810

loop_
_space_group_symop_operation_xyz
'x, y, z'
'-x+1/2, -y+1/2, z+1/2'
'-x, y, -z+1/2'
'x+1/2, -y+1/2, -z'
'-x, -y, -z'
'x-1/2, y-1/2, -z-1/2'
'x, -y, z-1/2'
'-x-1/2, y-1/2, z'

loop_
_atom_site_type_symbol
_atom_site_label
_atom_site_fract_x
_atom_site_fract_y
_atom_site_fract_z
_atom_site_U_iso_or_equiv
_atom_site_adp_type
_atom_site_calc_flag
_atom_site_occupancy
_atom_site_disorder_assembly
_atom_site_disorder_group
S S1 0.44788(3) 0.20945(5) 0.77532(2) 0.02123(14) Uani d 1 . .
S S2 0.41121(3) 0.47744(6) 0.69155(2) 0.02165(14) Uani d 1 . .
O O1 0.32052(8) 0.08476(16) 0.89877(5) 0.0239(3) Uani d 1 . .
H H1O 0.3312(16) 0.141(3) 0.8711(7) 0.036 Uiso d 1 . .
N N1 0.30058(9) 0.38409(19) 0.76780(6) 0.0210(3) Uani d 1 . .
N N2 0.28689(10) 0.28083(18) 0.81313(6) 0.0200(3) Uani d 1 . .
C C1 0.37582(11) 0.3625(2) 0.74728(7) 0.0188(3) Uani d 1 . .
C C2 0.20696(11) 0.2752(2) 0.82727(7) 0.0208(4) Uani d 1 . .
H H2 0.166079 0.339978 0.807651 0.025 Uiso calc 1 . .
C C3 0.17688(11) 0.1739(2) 0.87198(7) 0.0202(3) Uani d 1 . .
C C4 0.23359(11) 0.0816(2) 0.90530(7) 0.0197(3) Uani d 1 . .
C C5 0.19995(12) -0.0185(2) 0.94637(7) 0.0221(4) Uani d 1 . .
H H5 0.237862 -0.080587 0.968950 0.027 Uiso calc 1 . .
C C6 0.11138(13) -0.0276(2) 0.95434(7) 0.0246(4) Uani d 1 . .
H H6 0.089111 -0.097226 0.982149 0.029 Uiso calc 1 . .
C C7 0.05458(11) 0.0638(3) 0.92221(7) 0.0259(4) Uani d 1 . .
H H7 -0.006038 0.057531 0.928079 0.031 Uiso calc 1 . .
C C8 0.08769(11) 0.1640(2) 0.88161(7) 0.0236(4) Uani d 1 . .
H H8 0.049188 0.227355 0.859785 0.028 Uiso calc 1 . .
C C9 0.31721(11) 0.6135(2) 0.68128(7) 0.0241(4) Uani d 1 . .
H H9A 0.268116 0.547317 0.666962 0.029 Uiso calc 1 . .
H H9B 0.299350 0.664563 0.715912 0.029 Uiso calc 1 . .
C C10 0.34232(11) 0.7481(2) 0.64183(7) 0.0206(4) Uani d 1 . .
C C11 0.38760(12) 0.8900(2) 0.65887(7) 0.0249(4) Uani d 1 . .
H H11 0.402651 0.901799 0.695798 0.030 Uiso calc 1 . .
C C12 0.41082(12) 1.0139(2) 0.62245(8) 0.0265(4) Uani d 1 . .
H H12 0.441428 1.109823 0.634869 0.032 Uiso calc 1 . .
C C13 0.39015(12) 1.0006(2) 0.56792(8) 0.0246(4) Uani d 1 . .
C C14 0.34520(12) 0.8595(2) 0.55108(7) 0.0252(4) Uani d 1 . .
H H14 0.330262 0.848022 0.514124 0.030 Uiso calc 1 . .
C C15 0.32150(12) 0.7340(2) 0.58738(7) 0.0234(4) Uani d 1 . .
H H15 0.290918 0.638161 0.574895 0.028 Uiso calc 1 . .
C C16 0.41484(14) 1.1379(3) 0.52889(9) 0.0370(5) Uani d 1 . .
H H16A 0.408036 1.097062 0.491877 0.056 Uiso calc 1 . .
H H16B 0.475189 1.170350 0.534944 0.056 Uiso calc 1 . .
H H16C 0.377305 1.235519 0.534517 0.056 Uiso calc 1 . .

loop_
_atom_site_aniso_label
_atom_site_aniso_U_11
_atom_site_aniso_U_22
_atom_site_aniso_U_33
_atom_site_aniso_U_12
_atom_site_aniso_U_13
_atom_site_aniso_U_23
S1 0.0191(2) 0.0229(2) 0.0217(2) 0.00008(15) 0.00049(14) 0.00357(16)
S2 0.0204(2) 0.0248(2) 0.0197(2) 0.00156(16) 0.00321(15) 0.00481(16)
O1 0.0191(6) 0.0272(7) 0.0254(6) 0.0013(5) 0.0003(5) 0.0051(5)
N1 0.0216(7) 0.0242(7) 0.0173(7) -0.0009(6) -0.0002(5) 0.0020(6)
N2 0.0213(7) 0.0223(8) 0.0163(7) -0.0009(6) 0.0004(5) 0.0009(5)
C1 0.0200(8) 0.0198(8) 0.0167(8) -0.0019(6) -0.0017(6) -0.0001(6)
C2 0.0207(8) 0.0227(9) 0.0189(8) 0.0017(7) -0.0024(6) -0.0021(6)
C3 0.0224(8) 0.0215(8) 0.0168(8) -0.0005(7) 0.0009(6) -0.0035(7)
C4 0.0200(8) 0.0199(8) 0.0191(8) -0.0021(7) 0.0011(6) -0.0045(6)
C5 0.0266(9) 0.0214(9) 0.0182(8) -0.0001(7) -0.0008(7) -0.0015(6)
C6 0.0299(10) 0.0249(9) 0.0189(8) -0.0053(7) 0.0059(7) -0.0022(7)
C7 0.0194(9) 0.0343(10) 0.0239(9) -0.0033(7) 0.0029(7) -0.0041(8)
C8 0.0204(9) 0.0295(9) 0.0211(9) 0.0005(7) -0.0010(6) -0.0021(7)
C9 0.0179(8) 0.0283(9) 0.0261(9) 0.0034(7) 0.0009(7) 0.0069(7)
C10 0.0170(8) 0.0223(8) 0.0226(9) 0.0041(6) 0.0009(6) 0.0024(7)
C11 0.0252(9) 0.0282(9) 0.0215(9) 0.0031(7) -0.0033(7) -0.0024(7)
C12 0.0234(9) 0.0215(9) 0.0347(11) -0.0020(7) -0.0059(7) -0.0020(7)
C13 0.0205(8) 0.0234(9) 0.0299(10) 0.0023(7) 0.0004(7) 0.0066(7)
C14 0.0288(9) 0.0275(9) 0.0193(8) 0.0027(7) -0.0031(7) 0.0009(7)
C15 0.0240(9) 0.0208(8) 0.0254(9) -0.0014(7) -0.0041(7) -0.0008(7)
C16 0.0354(11) 0.0336(11) 0.0420(12) -0.0050(9) 0.0003(9) 0.0133(9)

loop_
_atom_type_symbol
_atom_type_description
_atom_type_scat_dispersion_real
_atom_type_scat_dispersion_imag
_atom_type_scat_source
C C 0.0181 0.0091 'International Tables Vol C Tables 4.2.6.8 and 6.1.1.4'
H H 0.0000 0.0000 'International Tables Vol C Tables 4.2.6.8 and 6.1.1.4'
N N 0.0311 0.0180 'International Tables Vol C Tables 4.2.6.8 and 6.1.1.4'
O O 0.0492 0.0322 'International Tables Vol C Tables 4.2.6.8 and 6.1.1.4'
S S 0.3331 0.5567 'International Tables Vol C Tables 4.2.6.8 and 6.1.1.4'

loop_
_geom_angle_atom_site_label_1
_geom_angle_atom_site_label_2
_geom_angle_atom_site_label_3
_geom_angle_site_symmetry_1
_geom_angle_site_symmetry_3
_geom_angle
_geom_angle_publ_flag
C1 S1 S1 . 3_656 104.58(6) ?
C1 S2 C9 . . 99.87(8) ?
C4 O1 H1O . . 107.7(17) ?
C1 N1 N2 . . 112.04(14) ?
C2 N2 N1 . . 112.49(14) ?
N1 C1 S2 . . 121.92(13) ?
N1 C1 S1 . . 120.10(13) ?
S2 C1 S1 . . 117.98(10) ?
N2 C2 C3 . . 122.48(16) ?
N2 C2 H2 . . 118.8 ?
C3 C2 H2 . . 118.8 ?
C8 C3 C4 . . 118.81(16) ?
C8 C3 C2 . . 118.54(16) ?
C4 C3 C2 . . 122.63(16) ?
O1 C4 C5 . . 117.93(16) ?
O1 C4 C3 . . 122.47(15) ?
C5 C4 C3 . . 119.59(16) ?
C6 C5 C4 . . 120.20(17) ?
C6 C5 H5 . . 119.9 ?
C4 C5 H5 . . 119.9 ?
C5 C6 C7 . . 120.98(17) ?
C5 C6 H6 . . 119.5 ?
C7 C6 H6 . . 119.5 ?
C8 C7 C6 . . 119.01(17) ?
C8 C7 H7 . . 120.5 ?
C6 C7 H7 . . 120.5 ?
C7 C8 C3 . . 121.39(17) ?
C7 C8 H8 . . 119.3 ?
C3 C8 H8 . . 119.3 ?
C10 C9 S2 . . 107.91(12) ?
C10 C9 H9A . . 110.1 ?
S2 C9 H9A . . 110.1 ?
C10 C9 H9B . . 110.1 ?
S2 C9 H9B . . 110.1 ?
H9A C9 H9B . . 108.4 ?
C15 C10 C11 . . 118.36(16) ?
C15 C10 C9 . . 120.95(16) ?
C11 C10 C9 . . 120.68(16) ?
C12 C11 C10 . . 120.62(17) ?
C12 C11 H11 . . 119.7 ?
C10 C11 H11 . . 119.7 ?
C11 C12 C13 . . 121.29(17) ?
C11 C12 H12 . . 119.4 ?
C13 C12 H12 . . 119.4 ?
C14 C13 C12 . . 117.98(17) ?
C14 C13 C16 . . 121.39(18) ?
C12 C13 C16 . . 120.62(18) ?
C13 C14 C15 . . 121.21(17) ?
C13 C14 H14 . . 119.4 ?
C15 C14 H14 . . 119.4 ?
C10 C15 C14 . . 120.53(17) ?
C10 C15 H15 . . 119.7 ?
C14 C15 H15 . . 119.7 ?
C13 C16 H16A . . 109.5 ?
C13 C16 H16B . . 109.5 ?
H16A C16 H16B . . 109.5 ?
C13 C16 H16C . . 109.5 ?
H16A C16 H16C . . 109.5 ?
H16B C16 H16C . . 109.5 ?

loop_
_geom_bond_atom_site_label_1
_geom_bond_atom_site_label_2
_geom_bond_site_symmetry_2
_geom_bond_distance
_geom_bond_publ_flag
S1 C1 . 1.7921(17) ?
S1 S1 3_656 2.0439(8) ?
S2 C1 . 1.7463(17) ?
S2 C9 . 1.8308(18) ?
O1 C4 . 1.354(2) ?
O1 H1O . 0.839(10) ?
N1 C1 . 1.282(2) ?
N1 N2 . 1.409(2) ?
N2 C2 . 1.286(2) ?
C2 C3 . 1.448(2) ?
C2 H2 . 0.9500 ?
C3 C8 . 1.402(2) ?
C3 C4 . 1.412(2) ?
C4 C5 . 1.394(2) ?
C5 C6 . 1.386(3) ?
C5 H5 . 0.9500 ?
C6 C7 . 1.392(3) ?
C6 H6 . 0.9500 ?
C7 C8 . 1.383(3) ?
C7 H7 . 0.9500 ?
C8 H8 . 0.9500 ?
C9 C10 . 1.503(2) ?
C9 H9A . 0.9900 ?
C9 H9B . 0.9900 ?
C10 C15 . 1.393(2) ?
C10 C11 . 1.395(3) ?
C11 C12 . 1.385(3) ?
C11 H11 . 0.9500 ?
C12 C13 . 1.394(3) ?
C12 H12 . 0.9500 ?
C13 C14 . 1.386(3) ?
C13 C16 . 1.510(3) ?
C14 C15 . 1.394(3) ?
C14 H14 . 0.9500 ?
C15 H15 . 0.9500 ?
C16 H16A . 0.9800 ?
C16 H16B . 0.9800 ?
C16 H16C . 0.9800 ?

loop_
_geom_hbond_atom_site_label_D
_geom_hbond_atom_site_label_H
_geom_hbond_atom_site_label_A
_geom_hbond_site_symmetry_A
_geom_hbond_distance_DH
_geom_hbond_distance_HA
_geom_hbond_distance_DA
_geom_hbond_angle_DHA
O1 H1O N2 . 0.84(2) 1.94(2) 2.6877(19) 148(2)
C9 H9A Cg1 7_545 0.99 2.93 3.9075(18) 169

loop_
_geom_torsion_atom_site_label_1
_geom_torsion_atom_site_label_2
_geom_torsion_atom_site_label_3
_geom_torsion_atom_site_label_4
_geom_torsion_site_symmetry_1
_geom_torsion_site_symmetry_2
_geom_torsion_site_symmetry_3
_geom_torsion_site_symmetry_4
_geom_torsion
_geom_torsion_publ_flag
C1 N1 N2 C2 . . . . -166.57(15) ?
N2 N1 C1 S2 . . . . -178.60(11) ?
N2 N1 C1 S1 . . . . 2.0(2) ?
C9 S2 C1 N1 . . . . 2.05(17) ?
C9 S2 C1 S1 . . . . -178.53(10) ?
S1 S1 C1 N1 3_656 . . . 174.92(13) ?
S1 S1 C1 S2 3_656 . . . -4.51(11) ?
N1 N2 C2 C3 . . . . 178.45(15) ?
N2 C2 C3 C8 . . . . -174.53(17) ?
N2 C2 C3 C4 . . . . 3.8(3) ?
C8 C3 C4 O1 . . . . -179.81(15) ?
C2 C3 C4 O1 . . . . 1.8(3) ?
C8 C3 C4 C5 . . . . 0.8(3) ?
C2 C3 C4 C5 . . . . -177.54(16) ?
O1 C4 C5 C6 . . . . -179.26(15) ?
C3 C4 C5 C6 . . . . 0.2(3) ?
C4 C5 C6 C7 . . . . -0.8(3) ?
C5 C6 C7 C8 . . . . 0.4(3) ?
C6 C7 C8 C3 . . . . 0.6(3) ?
C4 C3 C8 C7 . . . . -1.2(3) ?
C2 C3 C8 C7 . . . . 177.24(16) ?
C1 S2 C9 C10 . . . . 168.30(13) ?
S2 C9 C10 C15 . . . . 97.92(17) ?
S2 C9 C10 C11 . . . . -81.68(18) ?
C15 C10 C11 C12 . . . . 0.3(3) ?
C9 C10 C11 C12 . . . . 179.90(16) ?
C10 C11 C12 C13 . . . . -0.3(3) ?
C11 C12 C13 C14 . . . . 0.2(3) ?
C11 C12 C13 C16 . . . . 179.13(18) ?
C12 C13 C14 C15 . . . . -0.2(3) ?
C16 C13 C14 C15 . . . . -179.12(18) ?
C11 C10 C15 C14 . . . . -0.3(3) ?
C9 C10 C15 C14 . . . . -179.90(16) ?
C13 C14 C15 C10 . . . . 0.3(3) ?

_cod_database_fobs_code 2243482
